data_8104172
loop_
_publ_author_name
'Reckeweg, O.'
'Meyer, H.J.'

_publ_section_title
;
 Crystal structure of tetrapotassium hexaazidododecachloroniobate
 dihydrate, K4 (Nb6 Cl12 (N3)6) (H2 O)2
;
_journal_name_full 'Zeitschrift fuer Kristallographie (149,1979-)'
_journal_page_first 234
_journal_page_last 234
_journal_volume 212
_journal_year 1997
_chemical_formula_sum 'Cl12 H4 K4 N18 Nb6 O2'
_chemical_name_systematic 'K4 (Nb6 Cl12 (N3)6) (H2 O)2'
_space_group_IT_number 2
_symmetry_space_group_name_Hall '-P 1'
_symmetry_space_group_name_H-M 'P -1'
_cell_angle_alpha 97.24
_cell_angle_beta 100.92
_cell_angle_gamma 101.66
_cell_formula_units_Z 1
_cell_length_a 9.046
_cell_length_b 9.261
_cell_length_c 10.376
_cell_volume 823.604
_citation_journal_id_ASTM ZEKRDZ
_cod_data_source_file Reckeweg_ZEKRDZ_1997_1944.cif
_cod_data_source_block H4Cl12K4N18Nb6O2
_cod_depositor_comments
;
 Marking attached hydrogen atoms.

 Antanas Vaitkus,
 2017-09-11
;
_cod_original_cell_volume 823.6039
_cod_original_formula_sum 'H4 Cl12 K4 N18 Nb6 O2'
_cod_database_code 8104172

loop_
_symmetry_equiv_pos_as_xyz
x,y,z
-x,-y,-z

loop_
_atom_site_label
_atom_site_type_symbol
_atom_site_fract_x
_atom_site_fract_y
_atom_site_fract_z
_atom_site_occupancy
_atom_site_U_iso_or_equiv
_atom_site_attached_hydrogens
Cl3 Cl-1 0.016 -0.2951 0.1695 1 0.0 0
K1 K+1 -0.3339 0.4824 0.2346 1 0.0 0
N7 N -0.222 -0.185 0.2959 1 0.0 0
Nb3 Nb+2 -0.10935 -0.08484 0.14127 1 0.0 0
N1 N -0.2581 0.3477 -0.0017 1 0.0 0
Cl2 Cl-1 0.3477 -0.0348 0.1798 1 0.0 0
Cl5 Cl-1 0.0762 0.0608 0.3422 1 0.0 0
N2 N -0.3312 0.3655 -0.1037 1 0.0 0
N9 N -0.3705 -0.0718 0.4222 1 0.0 0
N5 N 0.3438 0.3668 0.4 1 0.0 0
O1 O-2 0.071 -0.3377 0.524 1 0.0 2
N4 N 0.372 0.2855 0.3151 1 0.0 0
N6 N 0.321 0.4497 0.487 1 0.0 0
Cl6 Cl-1 -0.3367 -0.2607 -0.0096 1 0.0 0
N3 N -0.4041 0.3857 -0.2028 1 0.0 0
Nb2 Nb+2 0.17592 0.13755 0.15023 1 0.0 0
K2 K+1 0.3405 -0.2297 0.4485 1 0.0 0
Cl4 Cl-1 0.0609 0.3553 0.1755 1 0.0 0
N8 N -0.2967 -0.1266 0.3585 1 0.0 0
Cl1 Cl-1 -0.2717 0.0963 0.1658 1 0.0 0
Nb1 Nb+2 -0.12234 0.1659 -0.00144 1 0.0 0
